data_7016483
loop_
_publ_author_name
'Montagner, Diego'
'Zangrando, Ennio'
'Borsato, Giuseppe'
'Lucchini, Vittorio'
'Longato, Bruno'

_publ_section_title
;
 Metal-promoted synthesis of amidines containing the model nucleobases
 1-methylcytosine and 9-methyladenine.
;
_journal_issue 34
_journal_name_full 'Dalton transactions (Cambridge, England : 2003)'
_journal_page_first 8664
_journal_page_last 8674
_journal_paper_doi 10.1039/c1dt10638d
_journal_volume 40
_journal_year 2011
_chemical_formula_sum 'C12 H12 N4 O'
_chemical_formula_weight 228.26
_chemical_name_systematic
;
?
;
_space_group_IT_number 14
_symmetry_cell_setting monoclinic
_symmetry_space_group_name_Hall '-P 2yn'
_symmetry_space_group_name_H-M 'P 1 21/n 1'
_atom_sites_solution_hydrogens geom
_atom_sites_solution_primary direct
_atom_sites_solution_secondary difmap
_audit_creation_method SHELXL-97
_cell_angle_alpha 90.00
_cell_angle_beta 100.40(2)
_cell_angle_gamma 90.00
_cell_formula_units_Z 4
_cell_length_a 7.374(2)
_cell_length_b 11.022(3)
_cell_length_c 13.990(3)
_cell_measurement_temperature 293(2)
_cell_volume 1118.4(5)
_computing_cell_refinement 'Denzo (Otwinowski & Minor 1997)'
_computing_data_collection 'Nonius Xpress'
_computing_data_reduction 'Denzo and Scalepack (Otwinowski & Minor 1997)'
_computing_molecular_graphics 'Ortep3/windows (Farrugia,1997)'
_computing_publication_material 'Wingx 1.70.00 (Farrugia, 1999)'
_computing_structure_refinement 'SHELX97 (Sheldrick, 1998)'
_computing_structure_solution 'SHELX97 (Sheldrick, 1998)'
_diffrn_ambient_temperature 293(2)
_diffrn_measured_fraction_theta_full 0.950
_diffrn_measured_fraction_theta_max 0.950
_diffrn_radiation_monochromator graphite
_diffrn_radiation_source 'fine-focus sealed tube'
_diffrn_radiation_type MoK\a
_diffrn_radiation_wavelength 0.71073
_diffrn_reflns_av_R_equivalents 0.0590
_diffrn_reflns_av_sigmaI/netI 0.0767
_diffrn_reflns_limit_h_max 8
_diffrn_reflns_limit_h_min -8
_diffrn_reflns_limit_k_max 13
_diffrn_reflns_limit_k_min -13
_diffrn_reflns_limit_l_max 16
_diffrn_reflns_limit_l_min -16
_diffrn_reflns_number 8953
_diffrn_reflns_theta_full 25.02
_diffrn_reflns_theta_max 25.02
_diffrn_reflns_theta_min 2.37
_exptl_absorpt_coefficient_mu 0.092
_exptl_absorpt_correction_type none
_exptl_crystal_density_diffrn 1.356
_exptl_crystal_density_method 'not measured'
_exptl_crystal_F_000 480
_refine_diff_density_max 0.207
_refine_diff_density_min -0.164
_refine_diff_density_rms 0.046
_refine_ls_extinction_method none
_refine_ls_goodness_of_fit_ref 0.866
_refine_ls_hydrogen_treatment mixed
_refine_ls_matrix_type full
_refine_ls_number_parameters 161
_refine_ls_number_reflns 1874
_refine_ls_number_restraints 0
_refine_ls_restrained_S_all 0.866
_refine_ls_R_factor_all 0.1297
_refine_ls_R_factor_gt 0.0521
_refine_ls_shift/su_max 0.000
_refine_ls_shift/su_mean 0.000
_refine_ls_structure_factor_coef Fsqd
_refine_ls_weighting_details 'calc w=1/[\s^2^(Fo^2^)+(0.0673P)^2^+0.0000P] where P=(Fo^2^+2Fc^2^)/3'
_refine_ls_weighting_scheme calc
_refine_ls_wR_factor_gt 0.1156
_refine_ls_wR_factor_ref 0.1492
_reflns_number_gt 795
_reflns_number_total 1874
_reflns_threshold_expression >2\s(I)
_cod_data_source_file c1dt10638d.txt
_cod_data_source_block 5b
_cod_original_sg_symbol_H-M 'P 21/n'
_cod_database_code 7016483

loop_
_symmetry_equiv_pos_as_xyz
'x, y, z'
'-x+1/2, y+1/2, -z+1/2'
'-x, -y, -z'
'x-1/2, -y-1/2, z-1/2'

loop_
_atom_site_label
_atom_site_type_symbol
_atom_site_fract_x
_atom_site_fract_y
_atom_site_fract_z
_atom_site_U_iso_or_equiv
_atom_site_adp_type
_atom_site_occupancy
_atom_site_symmetry_multiplicity
_atom_site_calc_flag
_atom_site_refinement_flags
N1 N 0.2571(3) 0.2795(2) 0.6803(2) 0.0668(8) Uani 1 1 d .
N2 N 0.6842(4) 0.1009(3) 0.4816(3) 0.0812(10) Uani 1 1 d .
H21 H 0.578(5) 0.086(3) 0.519(3) 0.097 Uiso 1 1 d .
H22 H 0.715(5) 0.043(3) 0.440(3) 0.097 Uiso 1 1 d .
N3 N 0.4696(3) 0.1817(2) 0.5988(2) 0.0662(8) Uani 1 1 d .
N4 N 0.6929(3) 0.3011(2) 0.5397(2) 0.0671(8) Uani 1 1 d .
O2 O 0.2470(3) 0.0775(2) 0.65773(19) 0.0869(8) Uani 1 1 d .
C1 C 0.0958(4) 0.2704(3) 0.7276(3) 0.0801(11) Uani 1 1 d .
H1A H 0.1168 0.2087 0.7769 0.120 Uiso 1 1 calc R
H1B H -0.0107 0.2495 0.6802 0.120 Uiso 1 1 calc R
H1C H 0.0755 0.3468 0.7568 0.120 Uiso 1 1 calc R
C2 C 0.3247(5) 0.1750(3) 0.6462(2) 0.0667(9) Uani 1 1 d .
C4 C 0.5455(4) 0.2885(3) 0.5863(2) 0.0627(9) Uani 1 1 d .
C5 C 0.4761(5) 0.3954(3) 0.6201(3) 0.0757(10) Uani 1 1 d .
H5 H 0.5267 0.4704 0.6092 0.091 Uiso 1 1 calc R
C6 C 0.3358(5) 0.3876(3) 0.6684(3) 0.0766(10) Uani 1 1 d .
H6 H 0.2920 0.4574 0.6940 0.092 Uiso 1 1 calc R
C3 C 0.7548(4) 0.2117(3) 0.4921(3) 0.0635(9) Uani 1 1 d .
C7 C 0.9153(4) 0.2402(3) 0.4458(2) 0.0619(9) Uani 1 1 d .
C8 C 1.0219(5) 0.1507(3) 0.4148(3) 0.0778(10) Uani 1 1 d .
H8 H 0.9943 0.0696 0.4237 0.093 Uiso 1 1 calc R
C9 C 1.1688(5) 0.1801(4) 0.3709(3) 0.0846(12) Uani 1 1 d .
H9 H 1.2400 0.1193 0.3502 0.102 Uiso 1 1 calc R
C10 C 1.2092(5) 0.2990(4) 0.3580(3) 0.0873(12) Uani 1 1 d .
H10 H 1.3079 0.3190 0.3280 0.105 Uiso 1 1 calc R
C11 C 1.1061(5) 0.3889(4) 0.3886(3) 0.0918(12) Uani 1 1 d .
H11 H 1.1345 0.4699 0.3796 0.110 Uiso 1 1 calc R
C12 C 0.9604(5) 0.3593(3) 0.4327(3) 0.0765(10) Uani 1 1 d .
H12 H 0.8910 0.4207 0.4540 0.092 Uiso 1 1 calc R

loop_
_atom_site_aniso_label
_atom_site_aniso_U_11
_atom_site_aniso_U_22
_atom_site_aniso_U_33
_atom_site_aniso_U_23
_atom_site_aniso_U_13
_atom_site_aniso_U_12
N1 0.0680(16) 0.0667(18) 0.070(2) -0.0058(15) 0.0241(15) -0.0043(14)
N2 0.094(2) 0.0551(18) 0.106(3) -0.0117(16) 0.0491(19) -0.0157(16)
N3 0.0756(16) 0.0587(18) 0.0706(19) -0.0065(13) 0.0301(15) -0.0099(13)
N4 0.0726(17) 0.0578(17) 0.076(2) -0.0075(14) 0.0274(15) -0.0082(13)
O2 0.1065(17) 0.0688(15) 0.0979(19) -0.0124(14) 0.0520(15) -0.0234(14)
C1 0.075(2) 0.092(3) 0.079(3) -0.008(2) 0.028(2) -0.0045(19)
C2 0.076(2) 0.063(2) 0.066(2) -0.0064(17) 0.0250(19) -0.0085(18)
C4 0.0646(19) 0.061(2) 0.066(2) -0.0057(17) 0.0201(17) -0.0084(17)
C5 0.082(2) 0.056(2) 0.097(3) -0.0099(19) 0.036(2) -0.0055(17)
C6 0.086(2) 0.062(2) 0.088(3) -0.0097(19) 0.031(2) 0.0003(19)
C3 0.070(2) 0.058(2) 0.065(2) 0.0010(18) 0.0174(17) -0.0011(17)
C7 0.0627(19) 0.059(2) 0.066(2) -0.0046(16) 0.0162(18) -0.0080(16)
C8 0.077(2) 0.069(2) 0.092(3) -0.001(2) 0.026(2) -0.0027(19)
C9 0.077(2) 0.082(3) 0.100(3) -0.010(2) 0.032(2) -0.004(2)
C10 0.079(2) 0.097(3) 0.094(3) -0.006(2) 0.038(2) -0.015(2)
C11 0.097(3) 0.075(2) 0.113(3) -0.006(2) 0.043(3) -0.019(2)
C12 0.080(2) 0.070(2) 0.088(3) -0.004(2) 0.039(2) -0.0107(19)

loop_
_atom_type_symbol
_atom_type_description
_atom_type_scat_dispersion_real
_atom_type_scat_dispersion_imag
_atom_type_scat_source
C C 0.0033 0.0016 'International Tables Vol C Tables 4.2.6.8 and 6.1.1.4'
H H 0.0000 0.0000 'International Tables Vol C Tables 4.2.6.8 and 6.1.1.4'
N N 0.0061 0.0033 'International Tables Vol C Tables 4.2.6.8 and 6.1.1.4'
O O 0.0106 0.0060 'International Tables Vol C Tables 4.2.6.8 and 6.1.1.4'

loop_
_geom_angle_atom_site_label_1
_geom_angle_atom_site_label_2
_geom_angle_atom_site_label_3
_geom_angle
C6 N1 C2 120.5(3)
C6 N1 C1 121.2(3)
C2 N1 C1 118.3(3)
C4 N3 C2 120.0(3)
C3 N4 C4 122.8(3)
O2 C2 N3 122.2(3)
O2 C2 N1 118.4(3)
N3 C2 N1 119.4(3)
N3 C4 N4 122.8(3)
N3 C4 C5 120.8(3)
N4 C4 C5 116.4(3)
C6 C5 C4 118.7(3)
C5 C6 N1 120.6(3)
N4 C3 N2 125.5(3)
N4 C3 C7 116.1(3)
N2 C3 C7 118.4(3)
C12 C7 C8 118.4(3)
C12 C7 C3 119.5(3)
C8 C7 C3 122.1(3)
C9 C8 C7 120.7(3)
C10 C9 C8 119.6(4)
C9 C10 C11 120.6(3)
C10 C11 C12 119.6(3)
C11 C12 C7 121.1(3)

loop_
_geom_bond_atom_site_label_1
_geom_bond_atom_site_label_2
_geom_bond_distance
N1 C6 1.349(4)
N1 C2 1.374(4)
N1 C1 1.466(4)
N2 C3 1.325(4)
N3 C4 1.329(4)
N3 C2 1.358(4)
N4 C3 1.316(4)
N4 C4 1.372(4)
O2 C2 1.242(3)
C4 C5 1.401(4)
C5 C6 1.336(4)
C3 C7 1.482(4)
C7 C12 1.374(4)
C7 C8 1.379(4)
C8 C9 1.378(5)
C9 C10 1.363(5)
C10 C11 1.364(5)
C11 C12 1.371(5)

loop_
_geom_torsion_atom_site_label_1
_geom_torsion_atom_site_label_2
_geom_torsion_atom_site_label_3
_geom_torsion_atom_site_label_4
_geom_torsion
C4 N3 C2 O2 178.5(3)
C4 N3 C2 N1 0.5(5)
C6 N1 C2 O2 -179.2(3)
C1 N1 C2 O2 -0.5(5)
C6 N1 C2 N3 -1.2(5)
C1 N1 C2 N3 177.5(3)
C2 N3 C4 N4 179.5(3)
C2 N3 C4 C5 -1.1(5)
C3 N4 C4 N3 9.5(5)
C3 N4 C4 C5 -169.9(3)
N3 C4 C5 C6 2.4(5)
N4 C4 C5 C6 -178.2(3)
C4 C5 C6 N1 -3.1(5)
C2 N1 C6 C5 2.5(5)
C1 N1 C6 C5 -176.1(3)
C4 N4 C3 N2 1.1(5)
C4 N4 C3 C7 -179.9(3)
N4 C3 C7 C12 -16.5(5)
N2 C3 C7 C12 162.6(3)
N4 C3 C7 C8 163.7(3)
N2 C3 C7 C8 -17.2(5)
C12 C7 C8 C9 -0.6(5)
C3 C7 C8 C9 179.1(4)
C7 C8 C9 C10 0.0(6)
C8 C9 C10 C11 0.3(6)
C9 C10 C11 C12 -0.1(6)
C10 C11 C12 C7 -0.6(6)
C8 C7 C12 C11 0.9(5)
C3 C7 C12 C11 -178.8(4)
